data_1560535
loop_
_publ_author_name
'Zhang, Jie'
'Xie, Zuowei'

_publ_section_title
;
 Tandem [4 + 2]/[2 + 2] cycloaddition of o-carboryne with enynes: facile
 construction of carborane-fused tricyclics
;
_journal_issue 15
_journal_name_full 'Chemical Science'
_journal_page_first 5616
_journal_page_last 5620
_journal_paper_doi 10.1039/D0SC07047E
_journal_volume 12
_journal_year 2021
_chemical_formula_sum 'C24 H54 B20'
_chemical_formula_weight 558.87
_space_group_crystal_system monoclinic
_space_group_IT_number 14
_space_group_name_Hall '-P 2yn'
_space_group_name_H-M_alt 'P 1 21/n 1'
_atom_sites_solution_hydrogens geom
_audit_creation_method SHELXL-2014/6
_audit_update_record
;
2020-12-23 deposited with the CCDC.	2021-02-22 downloaded from the CCDC.
;
_cell_angle_alpha 90
_cell_angle_beta 105.6830(14)
_cell_angle_gamma 90
_cell_formula_units_Z 4
_cell_length_a 13.2519(6)
_cell_length_b 11.9800(5)
_cell_length_c 21.8685(10)
_cell_measurement_reflns_used 331
_cell_measurement_temperature 296(2)
_cell_measurement_theta_max 15
_cell_measurement_theta_min 15
_cell_volume 3342.5(3)
_computing_cell_refinement 'BRUKER D8VENTURE DIFFRACTOMETER'
_computing_data_collection 'BRUKER D8VENTURE DIFFRACTOMETER'
_computing_data_reduction 'BRUKER D8VENTURE DIFFRACTOMETER'
_computing_molecular_graphics 'BRUKER SHELXTL'
_computing_publication_material 'BRUKER SHELXTL'
_computing_structure_refinement 'SHELXL-2014/6 (Sheldrick, 2014)'
_diffrn_ambient_temperature 296(2)
_diffrn_measured_fraction_theta_full 0.999
_diffrn_measured_fraction_theta_max 0.999
_diffrn_measurement_device_type 'BRUKER D8VENTURE DIFFRACTOMETER'
_diffrn_measurement_method 'PHI & OMEGA SCAN'
_diffrn_radiation_type MoK\a
_diffrn_radiation_wavelength 0.71073
_diffrn_reflns_av_R_equivalents 0.0727
_diffrn_reflns_av_unetI/netI 0.0339
_diffrn_reflns_Laue_measured_fraction_full 0.999
_diffrn_reflns_Laue_measured_fraction_max 0.999
_diffrn_reflns_limit_h_max 15
_diffrn_reflns_limit_h_min -15
_diffrn_reflns_limit_k_max 14
_diffrn_reflns_limit_k_min -14
_diffrn_reflns_limit_l_max 26
_diffrn_reflns_limit_l_min -26
_diffrn_reflns_number 82513
_diffrn_reflns_point_group_measured_fraction_full 0.999
_diffrn_reflns_point_group_measured_fraction_max 0.999
_diffrn_reflns_theta_full 25.242
_diffrn_reflns_theta_max 25.250
_diffrn_reflns_theta_min 2.332
_exptl_absorpt_coefficient_mu 0.053
_exptl_absorpt_correction_T_max 0.7456
_exptl_absorpt_correction_T_min 0.6066
_exptl_absorpt_correction_type multi-scan
_exptl_crystal_colour colourless
_exptl_crystal_density_diffrn 1.111
_exptl_crystal_description block
_exptl_crystal_F_000 1192
_exptl_crystal_size_max 0.500
_exptl_crystal_size_mid 0.400
_exptl_crystal_size_min 0.300
_refine_diff_density_max 0.201
_refine_diff_density_min -0.793
_refine_diff_density_rms 0.048
_refine_ls_extinction_method none
_refine_ls_goodness_of_fit_ref 1.037
_refine_ls_hydrogen_treatment constr
_refine_ls_matrix_type full
_refine_ls_number_parameters 397
_refine_ls_number_reflns 6046
_refine_ls_number_restraints 1
_refine_ls_restrained_S_all 1.039
_refine_ls_R_factor_all 0.0877
_refine_ls_R_factor_gt 0.0582
_refine_ls_shift/su_max 0.000
_refine_ls_shift/su_mean 0.000
_refine_ls_structure_factor_coef Fsqd
_refine_ls_weighting_details 'w=1/[\s^2^(Fo^2^)+(0.0836P)^2^+2.1599P] where P=(Fo^2^+2Fc^2^)/3'
_refine_ls_weighting_scheme calc
_refine_ls_wR_factor_gt 0.1492
_refine_ls_wR_factor_ref 0.1737
_reflns_Friedel_coverage 0.000
_reflns_number_gt 4372
_reflns_number_total 6046
_reflns_threshold_expression 'I > 2\s(I)'
_cod_data_source_file d0sc07047e2.cif
_cod_data_source_block 3w
_cod_depositor_comments 'Adding full bibliography for 1560527--1560539.cif.'
_cod_original_sg_symbol_H-M 'P 21/n'
_cod_database_code 1560535
_shelx_space_group_comment
;
The symmetry employed for this shelxl refinement is uniquely defined
by the following loop, which should always be used as a source of
symmetry information in preference to the above space-group names.
They are only intended as comments.
;
_shelx_estimated_absorpt_t_min 0.974
_shelx_estimated_absorpt_t_max 0.984
_shelxl_version_number 2014/6

loop_
_space_group_symop_operation_xyz
'x, y, z'
'-x+1/2, y+1/2, -z+1/2'
'-x, -y, -z'
'x-1/2, -y-1/2, z-1/2'

loop_
_atom_site_label
_atom_site_type_symbol
_atom_site_fract_x
_atom_site_fract_y
_atom_site_fract_z
_atom_site_U_iso_or_equiv
_atom_site_adp_type
_atom_site_occupancy
_atom_site_site_symmetry_order
_atom_site_calc_flag
_atom_site_refinement_flags_posn
_atom_site_refinement_flags_adp
_atom_site_refinement_flags_occupancy
_atom_site_disorder_assembly
_atom_site_disorder_group
C1 C 0.53073(16) 0.40635(17) 0.24702(10) 0.0295(5) Uani 1 1 d . . . . .
C2 C 0.41958(16) 0.33840(17) 0.20946(10) 0.0282(5) Uani 1 1 d . . . . .
C11 C 0.53117(17) 0.53535(17) 0.23781(10) 0.0315(5) Uani 1 1 d . . . . .
C12 C 0.4771(2) 0.59629(19) 0.28171(10) 0.0444(6) Uani 1 1 d . . . . .
H12A H 0.4057 0.5715 0.2731 0.067 Uiso 1 1 calc R U . . .
H12B H 0.5132 0.5804 0.3251 0.067 Uiso 1 1 calc R U . . .
H12C H 0.4784 0.6752 0.2744 0.067 Uiso 1 1 calc R U . . .
C13 C 0.64482(19) 0.5770(2) 0.25288(13) 0.0500(7) Uani 1 1 d . . . . .
H13A H 0.6804 0.5398 0.2258 0.075 Uiso 1 1 calc R U . . .
H13B H 0.6451 0.6561 0.2458 0.075 Uiso 1 1 calc R U . . .
H13C H 0.6800 0.5612 0.2965 0.075 Uiso 1 1 calc R U . . .
C14 C 0.47566(16) 0.55810(16) 0.16745(9) 0.0269(5) Uani 1 1 d . . . . .
H14A H 0.5240 0.5447 0.1413 0.032 Uiso 1 1 calc R U . . .
C15 C 0.37241(15) 0.49609(16) 0.13948(9) 0.0255(4) Uani 1 1 d D . . . .
H15A H 0.3968 0.4518 0.1086 0.031 Uiso 1 1 calc R U . . .
C16 C 0.33483(16) 0.41043(17) 0.16580(9) 0.0273(5) Uani 1 1 d . . . . .
C17 C 0.21809(16) 0.38524(19) 0.15881(11) 0.0356(5) Uani 1 1 d . . . . .
C18 C 0.19574(19) 0.3935(2) 0.22436(12) 0.0480(6) Uani 1 1 d . . . . .
H18A H 0.2373 0.3393 0.2526 0.072 Uiso 1 1 calc R U . . .
H18B H 0.2133 0.4670 0.2415 0.072 Uiso 1 1 calc R U . . .
H18C H 0.1228 0.3793 0.2198 0.072 Uiso 1 1 calc R U . . .
C19 C 0.14792(18) 0.4748(2) 0.11879(12) 0.0445(6) Uani 1 1 d . . . . .
H19A H 0.0758 0.4574 0.1151 0.067 Uiso 1 1 calc R U . . .
H19B H 0.1647 0.5462 0.1389 0.067 Uiso 1 1 calc R U . . .
H19C H 0.1593 0.4770 0.0773 0.067 Uiso 1 1 calc R U . . .
C20 C 0.18295(19) 0.2698(2) 0.12938(13) 0.0493(7) Uani 1 1 d . . . . .
H20A H 0.2265 0.2129 0.1541 0.074 Uiso 1 1 calc R U . . .
H20B H 0.1113 0.2570 0.1290 0.074 Uiso 1 1 calc R U . . .
H20C H 0.1892 0.2677 0.0867 0.074 Uiso 1 1 calc R U . . .
C21 C 0.36117(17) 0.82703(17) 0.07078(10) 0.0315(5) Uani 1 1 d . . . . .
C22 C 0.27208(16) 0.74267(18) 0.02315(10) 0.0313(5) Uani 1 1 d . . . . .
C31 C 0.45628(16) 0.76892(17) 0.11810(10) 0.0312(5) Uani 1 1 d . . . . .
C32 C 0.54002(18) 0.7344(2) 0.08554(12) 0.0418(6) Uani 1 1 d . . . . .
H32A H 0.5102 0.6836 0.0515 0.063 Uiso 1 1 calc R U . . .
H32B H 0.5655 0.7994 0.0688 0.063 Uiso 1 1 calc R U . . .
H32C H 0.5969 0.6986 0.1158 0.063 Uiso 1 1 calc R U . . .
C33 C 0.5069(2) 0.8499(2) 0.17197(11) 0.0452(6) Uani 1 1 d . . . . .
H33A H 0.4557 0.8729 0.1932 0.068 Uiso 1 1 calc R U . . .
H33B H 0.5640 0.8134 0.2017 0.068 Uiso 1 1 calc R U . . .
H33C H 0.5326 0.9142 0.1547 0.068 Uiso 1 1 calc R U . . .
C34 C 0.41090(16) 0.66777(17) 0.14501(9) 0.0267(5) Uani 1 1 d . . . . .
H34A H 0.3780 0.6926 0.1778 0.032 Uiso 1 1 calc R U . . .
C35 C 0.33513(15) 0.59352(16) 0.09716(9) 0.0268(4) Uani 1 1 d D . . . .
H35A H 0.2738 0.6094 0.1126 0.032 Uiso 1 1 calc R U . . .
C36 C 0.28884(15) 0.61760(17) 0.03599(9) 0.0282(5) Uani 1 1 d . . . . .
C37 C 0.25958(17) 0.53262(19) -0.01910(10) 0.0350(5) Uani 1 1 d . . . . .
C38 C 0.2910(2) 0.41360(19) 0.00401(11) 0.0439(6) Uani 1 1 d . . . . .
H38A H 0.3641 0.4119 0.0262 0.066 Uiso 1 1 calc R U . . .
H38B H 0.2505 0.3903 0.0321 0.066 Uiso 1 1 calc R U . . .
H38C H 0.2779 0.3641 -0.0318 0.066 Uiso 1 1 calc R U . . .
C39 C 0.1424(2) 0.5328(2) -0.05432(12) 0.0496(7) Uani 1 1 d . . . . .
H39A H 0.1214 0.6069 -0.0692 0.074 Uiso 1 1 calc R U . . .
H39B H 0.1301 0.4827 -0.0899 0.074 Uiso 1 1 calc R U . . .
H39C H 0.1026 0.5089 -0.0260 0.074 Uiso 1 1 calc R U . . .
C40 C 0.3236(2) 0.5581(2) -0.06684(11) 0.0455(6) Uani 1 1 d . . . . .
H40A H 0.3077 0.6321 -0.0834 0.068 Uiso 1 1 calc R U . . .
H40B H 0.3970 0.5528 -0.0458 0.068 Uiso 1 1 calc R U . . .
H40C H 0.3059 0.5052 -0.1011 0.068 Uiso 1 1 calc R U . . .
B3 B 0.53101(19) 0.3225(2) 0.18231(12) 0.0312(5) Uani 1 1 d . . . . .
H3 H 0.5374 0.3552 0.1365 0.037 Uiso 1 1 calc R U . . .
B4 B 0.6385(2) 0.3231(2) 0.25069(13) 0.0383(6) Uani 1 1 d . . . . .
H4 H 0.7156 0.3555 0.2495 0.046 Uiso 1 1 calc R U . . .
B5 B 0.5896(2) 0.3428(2) 0.31752(13) 0.0385(6) Uani 1 1 d . . . . .
H5 H 0.6348 0.3886 0.3596 0.046 Uiso 1 1 calc R U . . .
B6 B 0.4513(2) 0.3520(2) 0.29123(12) 0.0344(6) Uani 1 1 d . . . . .
H6 H 0.4058 0.4033 0.3160 0.041 Uiso 1 1 calc R U . . .
B7 B 0.4507(2) 0.2072(2) 0.18675(13) 0.0374(6) Uani 1 1 d . . . . .
H7 H 0.4045 0.1644 0.1438 0.045 Uiso 1 1 calc R U . . .
B8 B 0.5890(2) 0.1959(2) 0.21369(14) 0.0410(6) Uani 1 1 d . . . . .
H8 H 0.6336 0.1446 0.1884 0.049 Uiso 1 1 calc R U . . .
B9 B 0.6259(2) 0.2076(2) 0.29807(14) 0.0435(7) Uani 1 1 d . . . . .
H9 H 0.6947 0.1639 0.3280 0.052 Uiso 1 1 calc R U . . .
B10 B 0.5103(2) 0.2260(2) 0.32299(13) 0.0415(7) Uani 1 1 d . . . . .
H10 H 0.5038 0.1945 0.3690 0.050 Uiso 1 1 calc R U . . .
B11 B 0.4029(2) 0.2246(2) 0.25426(13) 0.0382(6) Uani 1 1 d . . . . .
H11 H 0.3256 0.1921 0.2551 0.046 Uiso 1 1 calc R U . . .
B12 B 0.5102(2) 0.1353(2) 0.25846(14) 0.0435(7) Uani 1 1 d . . . . .
H12 H 0.5036 0.0442 0.2624 0.052 Uiso 1 1 calc R U . . .
B23 B 0.2385(2) 0.8140(2) 0.08479(12) 0.0352(6) Uani 1 1 d . . . . .
H23 H 0.2249 0.7724 0.1267 0.042 Uiso 1 1 calc R U . . .
B24 B 0.3014(2) 0.9447(2) 0.09038(13) 0.0419(7) Uani 1 1 d . . . . .
H24 H 0.3285 0.9887 0.1360 0.050 Uiso 1 1 calc R U . . .
B25 B 0.3739(3) 0.9491(2) 0.03296(13) 0.0434(7) Uani 1 1 d . . . . .
H25 H 0.4480 0.9956 0.0415 0.052 Uiso 1 1 calc R U . . .
B26 B 0.3541(2) 0.8212(2) -0.00972(12) 0.0377(6) Uani 1 1 d . . . . .
H26 H 0.4149 0.7844 -0.0293 0.045 Uiso 1 1 calc R U . . .
B27 B 0.1485(2) 0.8023(2) 0.00927(12) 0.0412(7) Uani 1 1 d . . . . .
H27 H 0.0761 0.7530 0.0018 0.049 Uiso 1 1 calc R U . . .
B28 B 0.1669(2) 0.9317(2) 0.05059(14) 0.0473(7) Uani 1 1 d . . . . .
H28 H 0.1057 0.9678 0.0699 0.057 Uiso 1 1 calc R U . . .
B29 B 0.2497(3) 1.0167(3) 0.01797(14) 0.0515(8) Uani 1 1 d . . . . .
H29 H 0.2425 1.1082 0.0159 0.062 Uiso 1 1 calc R U . . .
B30 B 0.2823(3) 0.9395(3) -0.04319(13) 0.0480(7) Uani 1 1 d . . . . .
H30 H 0.2963 0.9810 -0.0850 0.058 Uiso 1 1 calc R U . . .
B31 B 0.2192(2) 0.8083(2) -0.04893(13) 0.0428(7) Uani 1 1 d . . . . .
H31 H 0.1917 0.7634 -0.0943 0.051 Uiso 1 1 calc R U . . .
B32 B 0.1550(3) 0.9291(3) -0.03187(14) 0.0505(8) Uani 1 1 d . . . . .
H32 H 0.0857 0.9638 -0.0663 0.061 Uiso 1 1 calc R U . . .

loop_
_atom_site_aniso_label
_atom_site_aniso_U_11
_atom_site_aniso_U_22
_atom_site_aniso_U_33
_atom_site_aniso_U_23
_atom_site_aniso_U_13
_atom_site_aniso_U_12
C1 0.0285(11) 0.0294(11) 0.0296(11) 0.0012(9) 0.0063(9) -0.0012(9)
C2 0.0285(11) 0.0245(11) 0.0335(11) -0.0005(9) 0.0114(9) -0.0026(9)
C11 0.0347(12) 0.0258(11) 0.0304(11) 0.0006(9) 0.0023(9) -0.0041(9)
C12 0.0699(17) 0.0312(12) 0.0281(11) -0.0031(10) 0.0065(11) 0.0041(12)
C13 0.0406(14) 0.0420(14) 0.0547(15) 0.0095(12) -0.0091(12) -0.0138(11)
C14 0.0265(11) 0.0258(11) 0.0273(10) -0.0011(8) 0.0056(8) -0.0020(8)
C15 0.0262(11) 0.0246(10) 0.0268(10) -0.0062(8) 0.0092(8) 0.0020(8)
C16 0.0272(11) 0.0271(11) 0.0283(10) -0.0037(9) 0.0084(8) -0.0011(9)
C17 0.0250(11) 0.0392(13) 0.0446(13) 0.0026(10) 0.0126(10) -0.0020(9)
C18 0.0385(14) 0.0593(16) 0.0538(15) 0.0072(13) 0.0255(12) 0.0050(12)
C19 0.0255(12) 0.0571(16) 0.0510(15) 0.0063(12) 0.0102(11) 0.0014(11)
C20 0.0375(14) 0.0473(15) 0.0628(17) -0.0035(13) 0.0129(12) -0.0164(12)
C21 0.0398(13) 0.0273(11) 0.0295(11) -0.0002(9) 0.0129(9) 0.0011(9)
C22 0.0326(12) 0.0341(12) 0.0264(11) 0.0003(9) 0.0069(9) 0.0049(9)
C31 0.0333(12) 0.0267(11) 0.0327(11) 0.0006(9) 0.0071(9) -0.0007(9)
C32 0.0355(13) 0.0408(13) 0.0518(14) 0.0092(11) 0.0162(11) -0.0006(11)
C33 0.0539(15) 0.0326(13) 0.0434(14) -0.0009(11) 0.0034(11) -0.0096(11)
C34 0.0280(11) 0.0257(11) 0.0262(10) -0.0014(8) 0.0069(8) -0.0002(8)
C35 0.0220(10) 0.0294(11) 0.0308(11) -0.0023(9) 0.0105(8) 0.0029(8)
C36 0.0252(11) 0.0310(11) 0.0291(11) -0.0015(9) 0.0084(9) 0.0012(9)
C37 0.0346(12) 0.0403(13) 0.0292(11) -0.0070(10) 0.0068(9) -0.0015(10)
C38 0.0526(15) 0.0381(13) 0.0412(13) -0.0130(11) 0.0130(11) -0.0018(11)
C39 0.0433(15) 0.0614(17) 0.0383(13) -0.0111(12) 0.0011(11) -0.0050(12)
C40 0.0537(16) 0.0516(15) 0.0346(13) -0.0084(11) 0.0179(11) 0.0015(12)
B3 0.0290(13) 0.0315(13) 0.0349(13) -0.0017(10) 0.0119(10) 0.0026(10)
B4 0.0328(14) 0.0376(15) 0.0428(15) 0.0053(12) 0.0074(11) 0.0052(11)
B5 0.0415(15) 0.0366(14) 0.0337(13) 0.0051(11) 0.0040(11) 0.0048(12)
B6 0.0400(14) 0.0344(14) 0.0313(13) 0.0046(11) 0.0142(11) 0.0024(11)
B7 0.0434(15) 0.0255(13) 0.0448(15) -0.0035(11) 0.0145(12) 0.0001(11)
B8 0.0417(16) 0.0333(14) 0.0490(16) 0.0003(12) 0.0137(13) 0.0112(12)
B9 0.0437(16) 0.0381(15) 0.0461(16) 0.0082(13) 0.0078(13) 0.0095(12)
B10 0.0507(17) 0.0334(15) 0.0409(15) 0.0101(12) 0.0136(13) 0.0038(12)
B11 0.0421(15) 0.0288(13) 0.0458(15) 0.0073(12) 0.0152(12) -0.0008(11)
B12 0.0496(17) 0.0276(14) 0.0539(17) 0.0048(12) 0.0152(14) 0.0048(12)
B23 0.0400(15) 0.0365(14) 0.0314(13) -0.0010(11) 0.0136(11) 0.0084(12)
B24 0.0597(18) 0.0288(14) 0.0399(15) 0.0024(11) 0.0182(13) 0.0105(13)
B25 0.0611(19) 0.0309(14) 0.0399(15) 0.0083(12) 0.0166(14) 0.0030(13)
B26 0.0473(16) 0.0376(14) 0.0301(13) 0.0034(11) 0.0140(12) 0.0026(12)
B27 0.0378(15) 0.0489(16) 0.0357(14) 0.0051(12) 0.0077(12) 0.0141(13)
B28 0.0555(18) 0.0459(17) 0.0440(16) 0.0071(13) 0.0191(14) 0.0231(14)
B29 0.071(2) 0.0380(16) 0.0475(17) 0.0113(13) 0.0194(15) 0.0188(15)
B30 0.064(2) 0.0451(17) 0.0366(15) 0.0126(13) 0.0164(14) 0.0113(14)
B31 0.0491(17) 0.0488(17) 0.0296(13) 0.0060(12) 0.0090(12) 0.0116(13)
B32 0.060(2) 0.0508(18) 0.0400(15) 0.0131(14) 0.0121(14) 0.0229(15)

loop_
_atom_type_symbol
_atom_type_description
_atom_type_scat_dispersion_real
_atom_type_scat_dispersion_imag
_atom_type_scat_source
C C 0.0033 0.0016 'International Tables Vol C Tables 4.2.6.8 and 6.1.1.4'
H H 0.0000 0.0000 'International Tables Vol C Tables 4.2.6.8 and 6.1.1.4'
B B 0.0013 0.0007 'International Tables Vol C Tables 4.2.6.8 and 6.1.1.4'

loop_
_geom_angle_atom_site_label_1
_geom_angle_atom_site_label_2
_geom_angle_atom_site_label_3
_geom_angle
_geom_angle_site_symmetry_1
_geom_angle_site_symmetry_3
_geom_angle_publ_flag
C11 C1 C2 116.63(16) . . ?
C11 C1 B5 122.83(18) . . ?
C2 C1 B5 110.48(17) . . ?
C11 C1 B4 123.16(18) . . ?
C2 C1 B4 110.24(16) . . ?
B5 C1 B4 61.96(15) . . ?
C11 C1 B3 117.86(17) . . ?
C2 C1 B3 61.21(13) . . ?
B5 C1 B3 112.14(17) . . ?
B4 C1 B3 61.28(14) . . ?
C11 C1 B6 117.86(18) . . ?
C2 C1 B6 60.67(13) . . ?
B5 C1 B6 61.84(14) . . ?
B4 C1 B6 112.10(17) . . ?
B3 C1 B6 111.85(16) . . ?
C16 C2 C1 115.37(16) . . ?
C16 C2 B11 127.91(17) . . ?
C1 C2 B11 109.45(16) . . ?
C16 C2 B6 121.60(17) . . ?
C1 C2 B6 61.03(13) . . ?
B11 C2 B6 61.38(14) . . ?
C16 C2 B7 121.66(17) . . ?
C1 C2 B7 109.45(16) . . ?
B11 C2 B7 61.55(14) . . ?
B6 C2 B7 111.85(17) . . ?
C16 C2 B3 113.30(16) . . ?
C1 C2 B3 60.73(13) . . ?
B11 C2 B3 110.91(17) . . ?
B6 C2 B3 111.75(16) . . ?
B7 C2 B3 60.92(14) . . ?
C12 C11 C13 107.98(19) . . ?
C12 C11 C14 111.37(18) . . ?
C13 C11 C14 109.44(18) . . ?
C12 C11 C1 111.92(18) . . ?
C13 C11 C1 109.42(18) . . ?
C14 C11 C1 106.69(16) . . ?
C15 C14 C11 116.56(17) . . ?
C15 C14 C34 85.84(14) . . ?
C11 C14 C34 122.16(17) . . ?
C16 C15 C35 140.34(19) . . ?
C16 C15 C14 126.65(18) . . ?
C35 C15 C14 88.77(15) . . ?
C15 C16 C2 113.94(18) . . ?
C15 C16 C17 126.00(19) . . ?
C2 C16 C17 119.94(17) . . ?
C19 C17 C16 110.95(18) . . ?
C19 C17 C20 108.77(19) . . ?
C16 C17 C20 113.47(18) . . ?
C19 C17 C18 104.28(19) . . ?
C16 C17 C18 109.54(18) . . ?
C20 C17 C18 109.4(2) . . ?
C31 C21 C22 116.59(16) . . ?
C31 C21 B25 122.26(19) . . ?
C22 C21 B25 111.00(17) . . ?
C31 C21 B24 122.80(18) . . ?
C22 C21 B24 110.57(17) . . ?
B25 C21 B24 62.25(15) . . ?
C31 C21 B26 117.75(17) . . ?
C22 C21 B26 60.84(13) . . ?
B25 C21 B26 61.99(15) . . ?
B24 C21 B26 112.44(17) . . ?
C31 C21 B23 117.91(17) . . ?
C22 C21 B23 61.50(13) . . ?
B25 C21 B23 112.40(18) . . ?
B24 C21 B23 61.09(15) . . ?
B26 C21 B23 112.17(17) . . ?
C36 C22 C21 115.57(16) . . ?
C36 C22 B31 127.95(18) . . ?
C21 C22 B31 109.54(17) . . ?
C36 C22 B26 122.09(18) . . ?
C21 C22 B26 61.15(13) . . ?
B31 C22 B26 61.40(15) . . ?
C36 C22 B27 121.20(19) . . ?
C21 C22 B27 109.38(17) . . ?
B31 C22 B27 61.55(15) . . ?
B26 C22 B27 111.86(18) . . ?
C36 C22 B23 113.00(17) . . ?
C21 C22 B23 60.84(13) . . ?
B31 C22 B23 110.78(17) . . ?
B26 C22 B23 111.89(17) . . ?
B27 C22 B23 60.69(14) . . ?
C32 C31 C33 107.89(19) . . ?
C32 C31 C34 111.92(17) . . ?
C33 C31 C34 109.84(17) . . ?
C32 C31 C21 111.68(18) . . ?
C33 C31 C21 109.50(18) . . ?
C34 C31 C21 106.00(16) . . ?
C35 C34 C31 116.72(16) . . ?
C35 C34 C14 85.95(14) . . ?
C31 C34 C14 122.70(17) . . ?
C36 C35 C15 140.60(19) . . ?
C36 C35 C34 126.63(18) . . ?
C15 C35 C34 89.11(15) . . ?
C35 C36 C22 113.43(18) . . ?
C35 C36 C37 125.86(19) . . ?
C22 C36 C37 120.60(17) . . ?
C38 C37 C39 108.3(2) . . ?
C38 C37 C40 104.90(19) . . ?
C39 C37 C40 109.06(19) . . ?
C38 C37 C36 111.56(18) . . ?
C39 C37 C36 113.39(19) . . ?
C40 C37 C36 109.23(18) . . ?
C1 B3 C2 58.06(12) . . ?
C1 B3 B8 106.18(17) . . ?
C2 B3 B8 106.43(17) . . ?
C1 B3 B7 105.91(17) . . ?
C2 B3 B7 59.16(13) . . ?
B8 B3 B7 60.52(15) . . ?
C1 B3 B4 59.08(14) . . ?
C2 B3 B4 105.96(17) . . ?
B8 B3 B4 60.27(15) . . ?
B7 B3 B4 108.53(18) . . ?
C1 B4 B9 105.78(19) . . ?
C1 B4 B3 59.64(13) . . ?
B9 B4 B3 108.2(2) . . ?
C1 B4 B8 106.06(18) . . ?
B9 B4 B8 60.65(16) . . ?
B3 B4 B8 59.56(14) . . ?
C1 B4 B5 58.49(14) . . ?
B9 B4 B5 60.31(15) . . ?
B3 B4 B5 107.97(18) . . ?
B8 B4 B5 108.7(2) . . ?
C1 B5 B4 59.55(14) . . ?
C1 B5 B6 59.90(13) . . ?
B4 B5 B6 108.60(18) . . ?
C1 B5 B10 106.16(19) . . ?
B4 B5 B10 107.9(2) . . ?
B6 B5 B10 59.38(15) . . ?
C1 B5 B9 106.14(18) . . ?
B4 B5 B9 59.72(15) . . ?
B6 B5 B9 107.7(2) . . ?
B10 B5 B9 59.99(16) . . ?
C2 B6 C1 58.30(12) . . ?
C2 B6 B10 106.58(18) . . ?
C1 B6 B10 105.69(18) . . ?
C2 B6 B11 59.22(13) . . ?
C1 B6 B11 105.60(17) . . ?
B10 B6 B11 60.33(15) . . ?
C2 B6 B5 105.70(17) . . ?
C1 B6 B5 58.26(13) . . ?
B10 B6 B5 60.41(15) . . ?
B11 B6 B5 108.12(19) . . ?
C2 B7 B3 59.92(13) . . ?
C2 B7 B11 59.13(13) . . ?
B3 B7 B11 108.16(18) . . ?
C2 B7 B8 106.23(18) . . ?
B3 B7 B8 59.52(15) . . ?
B11 B7 B8 107.6(2) . . ?
C2 B7 B12 105.68(18) . . ?
B3 B7 B12 107.36(19) . . ?
B11 B7 B12 59.59(15) . . ?
B8 B7 B12 59.80(16) . . ?
B3 B8 B4 60.17(14) . . ?
B3 B8 B12 108.04(19) . . ?
B4 B8 B12 107.6(2) . . ?
B3 B8 B7 59.96(14) . . ?
B4 B8 B7 108.01(18) . . ?
B12 B8 B7 60.22(16) . . ?
B3 B8 B9 107.80(19) . . ?
B4 B8 B9 59.58(15) . . ?
B12 B8 B9 59.82(16) . . ?
B7 B8 B9 108.0(2) . . ?
B4 B9 B12 107.67(19) . . ?
B4 B9 B10 108.07(19) . . ?
B12 B9 B10 60.32(16) . . ?
B4 B9 B5 59.96(15) . . ?
B12 B9 B5 108.0(2) . . ?
B10 B9 B5 60.00(16) . . ?
B4 B9 B8 59.77(15) . . ?
B12 B9 B8 59.72(16) . . ?
B10 B9 B8 108.0(2) . . ?
B5 B9 B8 107.69(18) . . ?
B6 B10 B11 60.11(15) . . ?
B6 B10 B9 108.34(19) . . ?
B11 B10 B9 107.5(2) . . ?
B6 B10 B5 60.21(15) . . ?
B11 B10 B5 107.79(18) . . ?
B9 B10 B5 60.01(16) . . ?
B6 B10 B12 107.84(19) . . ?
B11 B10 B12 59.52(15) . . ?
B9 B10 B12 59.76(16) . . ?
B5 B10 B12 107.5(2) . . ?
C2 B11 B12 106.45(18) . . ?
C2 B11 B6 59.40(13) . . ?
B12 B11 B6 108.24(19) . . ?
C2 B11 B10 106.12(18) . . ?
B12 B11 B10 60.57(16) . . ?
B6 B11 B10 59.56(15) . . ?
C2 B11 B7 59.32(13) . . ?
B12 B11 B7 60.39(15) . . ?
B6 B11 B7 108.43(18) . . ?
B10 B11 B7 108.8(2) . . ?
B11 B12 B8 108.12(19) . . ?
B11 B12 B9 107.98(19) . . ?
B8 B12 B9 60.47(16) . . ?
B11 B12 B7 60.02(15) . . ?
B8 B12 B7 59.98(15) . . ?
B9 B12 B7 108.28(19) . . ?
B11 B12 B10 59.91(16) . . ?
B8 B12 B10 108.3(2) . . ?
B9 B12 B10 59.92(16) . . ?
B7 B12 B10 108.00(19) . . ?
C21 B23 B28 106.06(19) . . ?
C21 B23 C22 57.66(12) . . ?
B28 B23 C22 106.56(18) . . ?
C21 B23 B24 59.07(14) . . ?
B28 B23 B24 60.36(17) . . ?
C22 B23 B24 105.85(18) . . ?
C21 B23 B27 105.69(18) . . ?
B28 B23 B27 60.80(16) . . ?
C22 B23 B27 59.25(14) . . ?
B24 B23 B27 108.87(19) . . ?
C21 B24 B23 59.84(14) . . ?
C21 B24 B28 106.0(2) . . ?
B23 B24 B28 59.50(16) . . ?
C21 B24 B29 105.58(19) . . ?
B23 B24 B29 108.0(2) . . ?
B28 B24 B29 60.48(18) . . ?
C21 B24 B25 58.43(14) . . ?
B23 B24 B25 108.26(19) . . ?
B28 B24 B25 108.7(2) . . ?
B29 B24 B25 60.40(16) . . ?
C21 B25 B26 59.79(14) . . ?
C21 B25 B24 59.31(14) . . ?
B26 B25 B24 108.3(2) . . ?
C21 B25 B30 105.4(2) . . ?
B26 B25 B30 59.10(16) . . ?
B24 B25 B30 107.2(2) . . ?
C21 B25 B29 105.7(2) . . ?
B26 B25 B29 107.3(2) . . ?
B24 B25 B29 59.63(16) . . ?
B30 B25 B29 59.66(17) . . ?
C22 B26 C21 58.01(13) . . ?
C22 B26 B30 106.3(2) . . ?
C21 B26 B30 105.32(18) . . ?
C22 B26 B31 59.23(14) . . ?
C21 B26 B31 105.35(18) . . ?
B30 B26 B31 60.29(17) . . ?
C22 B26 B25 105.67(18) . . ?
C21 B26 B25 58.22(14) . . ?
B30 B26 B25 60.54(16) . . ?
B31 B26 B25 108.4(2) . . ?
C22 B27 B23 60.07(13) . . ?
C22 B27 B31 59.06(14) . . ?
B23 B27 B31 108.3(2) . . ?
C22 B27 B28 106.0(2) . . ?
B23 B27 B28 59.28(15) . . ?
B31 B27 B28 107.6(2) . . ?
C22 B27 B32 105.5(2) . . ?
B23 B27 B32 107.0(2) . . ?
B31 B27 B32 59.70(16) . . ?
B28 B27 B32 59.58(16) . . ?
B23 B28 B24 60.14(15) . . ?
B23 B28 B32 108.08(19) . . ?
B24 B28 B32 107.7(2) . . ?
B23 B28 B27 59.93(15) . . ?
B24 B28 B27 108.01(19) . . ?
B32 B28 B27 60.27(16) . . ?
B23 B28 B29 108.1(2) . . ?
B24 B28 B29 59.90(17) . . ?
B32 B28 B29 59.77(18) . . ?
B27 B28 B29 108.1(2) . . ?
B32 B29 B24 107.5(2) . . ?
B32 B29 B30 60.14(18) . . ?
B24 B29 B30 107.8(2) . . ?
B32 B29 B28 59.73(18) . . ?
B24 B29 B28 59.62(17) . . ?
B30 B29 B28 107.8(2) . . ?
B32 B29 B25 108.0(2) . . ?
B24 B29 B25 59.97(16) . . ?
B30 B29 B25 60.04(17) . . ?
B28 B29 B25 107.7(2) . . ?
B26 B30 B31 60.27(16) . . ?
B26 B30 B29 108.82(19) . . ?
B31 B30 B29 108.1(2) . . ?
B26 B30 B32 108.3(2) . . ?
B31 B30 B32 59.89(17) . . ?
B29 B30 B32 59.79(18) . . ?
B26 B30 B25 60.36(15) . . ?
B31 B30 B25 108.27(19) . . ?
B29 B30 B25 60.30(17) . . ?
B32 B30 B25 108.0(2) . . ?
C22 B31 B26 59.37(14) . . ?
C22 B31 B32 106.20(19) . . ?
B26 B31 B32 107.9(2) . . ?
C22 B31 B30 105.76(19) . . ?
B26 B31 B30 59.44(16) . . ?
B32 B31 B30 60.20(18) . . ?
C22 B31 B27 59.39(14) . . ?
B26 B31 B27 108.46(19) . . ?
B32 B31 B27 60.30(16) . . ?
B30 B31 B27 108.4(2) . . ?
B28 B32 B29 60.51(18) . . ?
B28 B32 B31 108.30(19) . . ?
B29 B32 B31 108.3(2) . . ?
B28 B32 B30 108.3(2) . . ?
B29 B32 B30 60.07(18) . . ?
B31 B32 B30 59.91(17) . . ?
B28 B32 B27 60.15(16) . . ?
B29 B32 B27 108.6(2) . . ?
B31 B32 B27 60.00(16) . . ?
B30 B32 B27 108.0(2) . . ?

loop_
_geom_bond_atom_site_label_1
_geom_bond_atom_site_label_2
_geom_bond_distance
_geom_bond_site_symmetry_2
_geom_bond_publ_flag
C1 C11 1.559(3) . ?
C1 C2 1.689(3) . ?
C1 B5 1.707(3) . ?
C1 B4 1.726(3) . ?
C1 B3 1.736(3) . ?
C1 B6 1.737(3) . ?
C2 C16 1.529(3) . ?
C2 B11 1.727(3) . ?
C2 B6 1.731(3) . ?
C2 B7 1.731(3) . ?
C2 B3 1.744(3) . ?
C11 C12 1.530(3) . ?
C11 C13 1.536(3) . ?
C11 C14 1.540(3) . ?
C14 C15 1.532(3) . ?
C14 C34 1.573(3) . ?
C15 C16 1.337(3) . ?
C15 C35 1.489(3) . ?
C16 C17 1.543(3) . ?
C17 C19 1.531(3) . ?
C17 C20 1.543(3) . ?
C17 C18 1.544(3) . ?
C21 C31 1.562(3) . ?
C21 C22 1.684(3) . ?
C21 B25 1.711(3) . ?
C21 B24 1.727(3) . ?
C21 B26 1.739(3) . ?
C21 B23 1.740(3) . ?
C22 C36 1.530(3) . ?
C22 B31 1.731(3) . ?
C22 B26 1.734(3) . ?
C22 B27 1.737(3) . ?
C22 B23 1.752(3) . ?
C31 C32 1.528(3) . ?
C31 C33 1.534(3) . ?
C31 C34 1.539(3) . ?
C34 C35 1.525(3) . ?
C35 C36 1.344(3) . ?
C36 C37 1.545(3) . ?
C37 C38 1.532(3) . ?
C37 C39 1.535(3) . ?
C37 C40 1.543(3) . ?
B3 B8 1.754(3) . ?
B3 B7 1.762(4) . ?
B3 B4 1.765(4) . ?
B4 B9 1.763(4) . ?
B4 B8 1.767(4) . ?
B4 B5 1.767(4) . ?
B5 B6 1.770(4) . ?
B5 B10 1.773(4) . ?
B5 B9 1.774(4) . ?
B6 B10 1.755(4) . ?
B6 B11 1.765(4) . ?
B7 B11 1.770(4) . ?
B7 B8 1.772(4) . ?
B7 B12 1.776(4) . ?
B8 B12 1.769(4) . ?
B8 B9 1.782(4) . ?
B9 B12 1.770(4) . ?
B9 B10 1.773(4) . ?
B10 B11 1.769(4) . ?
B10 B12 1.781(4) . ?
B11 B12 1.762(4) . ?
B23 B28 1.751(4) . ?
B23 B24 1.762(4) . ?
B23 B27 1.762(4) . ?
B24 B28 1.766(4) . ?
B24 B29 1.771(4) . ?
B24 B25 1.777(4) . ?
B25 B26 1.777(4) . ?
B25 B30 1.780(4) . ?
B25 B29 1.785(4) . ?
B26 B30 1.754(4) . ?
B26 B31 1.769(4) . ?
B27 B31 1.774(4) . ?
B27 B28 1.778(4) . ?
B27 B32 1.780(4) . ?
B28 B32 1.767(4) . ?
B28 B29 1.781(5) . ?
B29 B32 1.768(5) . ?
B29 B30 1.773(4) . ?
B30 B31 1.769(4) . ?
B30 B32 1.774(5) . ?
B31 B32 1.769(4) . ?
